data_7005681
loop_
_publ_author_name
'Chan, Yun Fu'
'Chippindale, Ann M.'
'Colquhoun, Howard M.'
'Drew, Michael G. B.'
'Williams, David J.'

_publ_section_title
;
 Extended-chain, multinuclear transition metal complexes bridged by
 cyanodiazenido(1-), [N=N-C[triple bond, length as m-dash]N]-, ligands.
;
_journal_issue 32
_journal_name_full 'Dalton transactions (Cambridge, England : 2003)'
_journal_page_first 3538
_journal_page_last 3545
_journal_paper_doi 10.1039/b704367h
_journal_year 2007
_chemical_compound_source
;

?

;
_chemical_formula_moiety
;
' C53 H51 Br N3 O P4 W, 0.5(C2 H4 Cl4), B F4 '
;
_chemical_formula_sum 'C54 H53 B Br Cl2 F4 N3 O P4 W'
_chemical_formula_weight 1305.39
_chemical_name_systematic
;

?

;
_space_group_IT_number 2
_symmetry_cell_setting triclinic
_symmetry_space_group_name_Hall '-P 1'
_symmetry_space_group_name_H-M 'P -1'
_atom_sites_solution_hydrogens geom
_atom_sites_solution_primary direct
_audit_creation_date 07-14-03
_audit_creation_method CRYSTALS_ver_12-03-99
_cell_angle_alpha 94.185(1)
_cell_angle_beta 110.576(1)
_cell_angle_gamma 105.6456(13)
_cell_formula_units_Z 2
_cell_length_a 13.4062(3)
_cell_length_b 13.6587(3)
_cell_length_c 16.5249(5)
_cell_measurement_reflns_used 5000
_cell_measurement_temperature 150
_cell_measurement_theta_max 27
_cell_measurement_theta_min 5
_cell_volume 2680.26(12)
_computing_cell_refinement
;

Denzo/Scalepack (Otwinowski & Minor, 1996)

;
_computing_data_collection
;

COLLECT (Nonius BV, 1997)

;
_computing_data_reduction
;

Denzo/Scalepack (Otwinowski & Minor, 1996)

;
_computing_molecular_graphics
;

CAMERON (Watkin et al 1996)

;
_computing_publication_material
;

CRYSTALS (Watkin et al 2001)

;
_computing_structure_refinement
;

CRYSTALS (Watkin et al 2001)

;
_computing_structure_solution
;

SIR92 (Altomare et al, 1994)

;
_diffrn_ambient_temperature 150(2)
_diffrn_measured_fraction_theta_full 0.992
_diffrn_measured_fraction_theta_max 0.983
_diffrn_measurement_device_type
;

Nonius Kappa CCD

;
_diffrn_measurement_method \w/2\q
_diffrn_radiation_monochromator graphite
_diffrn_radiation_type 'Mo K\a'
_diffrn_radiation_wavelength 0.71073
_diffrn_reflns_av_R_equivalents 0.046
_diffrn_reflns_limit_h_max 17
_diffrn_reflns_limit_h_min -17
_diffrn_reflns_limit_k_max 16
_diffrn_reflns_limit_k_min -17
_diffrn_reflns_limit_l_max 21
_diffrn_reflns_limit_l_min -21
_diffrn_reflns_number 20719
_diffrn_reflns_theta_full 26.828
_diffrn_reflns_theta_max 27.516
_diffrn_reflns_theta_min 5.108
_diffrn_standards_number 0
_exptl_absorpt_coefficient_mu 3.175
_exptl_absorpt_correction_T_max 0.63
_exptl_absorpt_correction_T_min 0.48
_exptl_absorpt_correction_type multi-scan
_exptl_absorpt_process_details
;

Denzo/Scalepack (Otwinowski & Minor, 1996)

;
_exptl_crystal_colour ' orange-red '
_exptl_crystal_density_diffrn 1.617
_exptl_crystal_density_method 'not measured'
_exptl_crystal_description ' plate '
_exptl_crystal_F_000 1300.000
_exptl_crystal_size_max 0.25
_exptl_crystal_size_mid 0.20
_exptl_crystal_size_min 0.15
_refine_diff_density_max 2.32
_refine_diff_density_min -1.26
_refine_ls_extinction_method None
_refine_ls_goodness_of_fit_ref 1.1188
_refine_ls_hydrogen_treatment noref
_refine_ls_matrix_type full
_refine_ls_number_parameters 617
_refine_ls_number_reflns 6454
_refine_ls_R_factor_all 0.1152
_refine_ls_R_factor_gt 0.0528
_refine_ls_shift/su_max 0.001228
_refine_ls_structure_factor_coef F
_refine_ls_weighting_details
;

Method = Prince modified Chebychev polynomial, (Watkin, 1994)

W = [weight] * [1-(deltaF/6*sigmaF)^2]^2

0.516 0.958E-01 0.280

;
_refine_ls_weighting_scheme calc
_refine_ls_wR_factor_all 0.1075
_refine_ls_wR_factor_gt 0.0583
_refine_ls_wR_factor_ref 0.0584
_reflns_limit_h_max 15
_reflns_limit_h_min -17
_reflns_limit_k_max 17
_reflns_limit_k_min -17
_reflns_limit_l_max 21
_reflns_limit_l_min 0
_reflns_number_gt 6454
_reflns_number_total 12141
_reflns_threshold_expression I>3.00u(I)
_cod_data_source_file b704367h.txt
_cod_data_source_block 8
_cod_depositor_comments
;
The following automatic conversions were performed:
'_symmetry_cell_setting' value 'Triclinic' changed to 'triclinic'
according to '/home/saulius/struct/CIF-dictionaries/cif_core.dic'
dictionary named 'cif_core.dic' version 2.4.1 from 2010-06-29.

Automatic conversion script
Id: cif_fix_enum 1527 2010-12-29 10:47:43Z saulius 
;
_cod_original_sg_symbol_Hall '-P 1 '
_cod_original_sg_symbol_H-M 'P -1 '
_cod_original_formula_sum ' C54 H53 B Br Cl2 F4 N3 O P4 W '
_cod_database_code 7005681

loop_
_symmetry_equiv_pos_as_xyz
x,y,z
-x,-y,-z

loop_
_atom_site_label
_atom_site_type_symbol
_atom_site_fract_x
_atom_site_fract_y
_atom_site_fract_z
_atom_site_U_iso_or_equiv
_atom_site_occupancy
_atom_site_adp_type
_atom_site_attached_hydrogens
W1 W 0.83799(3) 0.30666(3) 0.69940(3) 0.0204 1.0000 Uani .
P1 P 0.88145(19) 0.50147(18) 0.74549(15) 0.0250 1.0000 Uani .
P2 P 1.01077(19) 0.34464(18) 0.83976(15) 0.0256 1.0000 Uani .
P3 P 0.8214(2) 0.12256(18) 0.64749(16) 0.0272 1.0000 Uani .
P4 P 0.67232(19) 0.26379(18) 0.55226(15) 0.0248 1.0000 Uani .
Br1 Br 0.96066(8) 0.34257(8) 0.60838(6) 0.0341 1.0000 Uani .
B1 B 0.5643(8) 0.9850(8) 0.2455(7) 0.0539 1.0000 Uani .
O1 O 0.7638(7) 0.3822(6) 0.9134(5) 0.0527 1.0000 Uani .
N1 N 0.7464(6) 0.2781(5) 0.7590(5) 0.0252 1.0000 Uani .
N2 N 0.6748(8) 0.2523(7) 0.7930(5) 0.0429 1.0000 Uani .
N3 N 0.5866(9) 0.2816(8) 0.8851(7) 0.0579 1.0000 Uani .
C1 C 1.0082(8) 0.5452(7) 0.8478(6) 0.0310 1.0000 Uani .
C2 C 1.0125(7) 0.4615(7) 0.9046(6) 0.0271 1.0000 Uani .
C3 C 0.7350(8) 0.0887(7) 0.5293(6) 0.0317 1.0000 Uani .
C4 C 0.6340(8) 0.1246(7) 0.5133(6) 0.0321 1.0000 Uani .
C5 C 0.6906(7) 0.3257(7) 0.4618(6) 0.0287 1.0000 Uani .
C6 C 0.7542(9) 0.4290(8) 0.4803(7) 0.0363 1.0000 Uani .
C7 C 0.7681(9) 0.4790(8) 0.4129(8) 0.0423 1.0000 Uani .
C8 C 0.7161(9) 0.426(1) 0.3260(8) 0.0443 1.0000 Uani .
C9 C 0.652(1) 0.3230(9) 0.3073(7) 0.0467 1.0000 Uani .
C10 C 0.6384(9) 0.2728(9) 0.3741(7) 0.0431 1.0000 Uani .
C11 C 0.5387(7) 0.2763(7) 0.5486(6) 0.0303 1.0000 Uani .
C12 C 0.4900(8) 0.3448(8) 0.5039(6) 0.0326 1.0000 Uani .
C13 C 0.3897(9) 0.3537(9) 0.5050(7) 0.0451 1.0000 Uani .
C14 C 0.336(1) 0.292(1) 0.5500(8) 0.0493 1.0000 Uani .
C15 C 0.383(1) 0.222(1) 0.5960(8) 0.0494 1.0000 Uani .
C16 C 0.4828(8) 0.2145(9) 0.5944(7) 0.0393 1.0000 Uani .
C17 C 0.9459(9) 0.0873(8) 0.6561(7) 0.0427 1.0000 Uani .
C18 C 0.992(1) 0.101(1) 0.5921(9) 0.0574 1.0000 Uani .
C19 C 1.0893(12) 0.0795(12) 0.6019(14) 0.0820 1.0000 Uani .
C20 C 1.1437(12) 0.0456(13) 0.674(2) 0.1024 1.0000 Uani .
C21 C 1.1005(13) 0.0312(13) 0.7435(15) 0.0942 1.0000 Uani .
C22 C 1.001(1) 0.051(1) 0.732(1) 0.0591 1.0000 Uani .
C23 C 0.7525(8) 0.0232(7) 0.6952(6) 0.0268 1.0000 Uani .
C24 C 0.7022(9) -0.0795(7) 0.6530(6) 0.0359 1.0000 Uani .
C25 C 0.662(1) -0.1563(8) 0.6967(7) 0.0453 1.0000 Uani .
C26 C 0.6727(11) -0.1296(8) 0.7827(8) 0.0460 1.0000 Uani .
C27 C 0.725(1) -0.0283(9) 0.8253(7) 0.0472 1.0000 Uani .
C28 C 0.7641(9) 0.0488(7) 0.7823(7) 0.0385 1.0000 Uani .
C29 C 0.7708(7) 0.5313(7) 0.7719(6) 0.0263 1.0000 Uani .
C30 C 0.7906(9) 0.5890(9) 0.8532(7) 0.0426 1.0000 Uani .
C31 C 0.7018(9) 0.613(1) 0.8657(7) 0.0450 1.0000 Uani .
C32 C 0.5964(9) 0.5811(8) 0.8019(8) 0.0426 1.0000 Uani .
C33 C 0.5768(8) 0.5237(9) 0.7219(8) 0.0474 1.0000 Uani .
C34 C 0.6641(9) 0.4997(9) 0.7083(7) 0.0438 1.0000 Uani .
C35 C 0.9211(8) 0.6047(7) 0.6872(6) 0.0302 1.0000 Uani .
C36 C 0.8756(8) 0.6850(8) 0.6780(7) 0.0377 1.0000 Uani .
C37 C 0.916(1) 0.7675(9) 0.6417(9) 0.0512 1.0000 Uani .
C38 C 1.0006(11) 0.769(1) 0.6135(8) 0.0536 1.0000 Uani .
C39 C 1.049(1) 0.6918(8) 0.6218(8) 0.0443 1.0000 Uani .
C40 C 1.0103(8) 0.6110(7) 0.6600(7) 0.0379 1.0000 Uani .
C41 C 1.1527(8) 0.3758(7) 0.8406(6) 0.0304 1.0000 Uani .
C42 C 1.1754(8) 0.3158(8) 0.7828(7) 0.0344 1.0000 Uani .
C43 C 1.2846(9) 0.3315(9) 0.7871(8) 0.0438 1.0000 Uani .
C44 C 1.3722(9) 0.4095(9) 0.8500(8) 0.0447 1.0000 Uani .
C45 C 1.3505(8) 0.4722(9) 0.9076(8) 0.0473 1.0000 Uani .
C46 C 1.2423(8) 0.4579(8) 0.9035(7) 0.0393 1.0000 Uani .
C47 C 1.0179(8) 0.2568(7) 0.9188(6) 0.0311 1.0000 Uani .
C48 C 0.9412(9) 0.2452(8) 0.9619(6) 0.0399 1.0000 Uani .
C49 C 0.9467(11) 0.183(1) 1.0246(7) 0.0531 1.0000 Uani .
C50 C 1.0247(15) 0.131(1) 1.0429(8) 0.0662 1.0000 Uani .
C51 C 1.0969(12) 0.140(1) 1.0011(9) 0.0571 1.0000 Uani .
C52 C 1.093(1) 0.2028(8) 0.9389(7) 0.0432 1.0000 Uani .
C53 C 0.6802(9) 0.3112(8) 0.8670(7) 0.0383 1.0000 Uani .
F1 F 0.4913(7) 0.9603(7) 0.2892(6) 0.080(2) 1.0000 Uiso .
F2 F 0.6644(9) 1.0566(9) 0.3082(7) 0.114(4) 1.0000 Uiso .
F3 F 0.5892(9) 0.8955(8) 0.2208(7) 0.102(3) 1.0000 Uiso .
F4 F 0.5115(14) 1.0110(14) 0.1633(9) 0.172(6) 1.0000 Uiso .
Cl1 Cl 0.2871(4) -0.2672(4) 0.8897(4) 0.0415(12) 0.5000 Uiso .
Cl2 Cl 0.3034(7) -0.0565(7) 0.9303(6) 0.080(2) 0.5000 Uiso .
Cl3 Cl 0.4293(5) 0.2340(5) 1.0192(4) 0.0551(14) 0.5000 Uiso .
Cl4 Cl 0.2994(7) 0.0121(7) 0.9542(6) 0.076(2) 0.5000 Uiso .
C54 C 0.244(2) -0.165(1) 0.8420(9) 0.059(6) 0.5000 Uiso .
C55 C 0.4331(11) 0.1065(8) 1.0059(16) 0.057(6) 0.5000 Uiso .
H11 H 1.0079 0.6086 0.8819 0.0348 1.0000 Uiso .
H12 H 1.0761 0.5619 0.8326 0.0348 1.0000 Uiso .
H21 H 1.0828 0.4863 0.9590 0.0297 1.0000 Uiso .
H22 H 0.9458 0.4451 0.9213 0.0297 1.0000 Uiso .
H31 H 0.7794 0.1237 0.4961 0.0371 1.0000 Uiso .
H32 H 0.7101 0.0120 0.5094 0.0371 1.0000 Uiso .
H41 H 0.5887 0.0865 0.5448 0.0304 1.0000 Uiso .
H42 H 0.5878 0.1083 0.4487 0.0304 1.0000 Uiso .
H61 H 0.7901 0.4678 0.5424 0.0458 1.0000 Uiso .
H71 H 0.8155 0.5532 0.4267 0.0566 1.0000 Uiso .
H81 H 0.7255 0.4619 0.2774 0.0608 1.0000 Uiso .
H91 H 0.6142 0.2848 0.2450 0.0546 1.0000 Uiso .
H101 H 0.5915 0.1984 0.3601 0.0500 1.0000 Uiso .
H121 H 0.5280 0.3883 0.4704 0.0360 1.0000 Uiso .
H131 H 0.3565 0.4042 0.4734 0.0502 1.0000 Uiso .
H141 H 0.2628 0.2977 0.5497 0.0571 1.0000 Uiso .
H151 H 0.3447 0.1792 0.6293 0.0558 1.0000 Uiso .
H161 H 0.5160 0.1642 0.6262 0.0459 1.0000 Uiso .
H181 H 0.9531 0.1264 0.5384 0.0670 1.0000 Uiso .
H191 H 1.1204 0.0893 0.5551 0.0911 1.0000 Uiso .
H201 H 1.2145 0.0300 0.6803 0.1169 1.0000 Uiso .
H211 H 1.1415 0.0077 0.7978 0.0976 1.0000 Uiso .
H221 H 0.9673 0.0396 0.7769 0.0654 1.0000 Uiso .
H241 H 0.6944 -0.0993 0.5911 0.0404 1.0000 Uiso .
H251 H 0.6258 -0.2301 0.6657 0.0475 1.0000 Uiso .
H261 H 0.6425 -0.1836 0.8133 0.0543 1.0000 Uiso .
H271 H 0.7355 -0.0093 0.8880 0.0523 1.0000 Uiso .
H281 H 0.8004 0.1224 0.8139 0.0449 1.0000 Uiso .
H301 H 0.8672 0.6125 0.9013 0.0498 1.0000 Uiso .
H311 H 0.7160 0.6551 0.9231 0.0543 1.0000 Uiso .
H321 H 0.5338 0.5987 0.8126 0.0541 1.0000 Uiso .
H331 H 0.4999 0.4999 0.6743 0.0506 1.0000 Uiso .
H341 H 0.6490 0.4582 0.6504 0.0496 1.0000 Uiso .
H361 H 0.8129 0.6835 0.6979 0.0440 1.0000 Uiso .
H371 H 0.8837 0.8257 0.6362 0.0633 1.0000 Uiso .
H381 H 1.0279 0.8277 0.5861 0.0620 1.0000 Uiso .
H391 H 1.1110 0.6941 0.6007 0.0562 1.0000 Uiso .
H401 H 1.0468 0.5555 0.6685 0.0400 1.0000 Uiso .
H421 H 1.1121 0.2595 0.7367 0.0401 1.0000 Uiso .
H431 H 1.2992 0.2865 0.7449 0.0568 1.0000 Uiso .
H441 H 1.4509 0.4210 0.8543 0.0548 1.0000 Uiso .
H451 H 1.4144 0.5288 0.9529 0.0502 1.0000 Uiso .
H461 H 1.2277 0.5048 0.9443 0.0448 1.0000 Uiso .
H481 H 0.8838 0.2820 0.9470 0.0441 1.0000 Uiso .
H491 H 0.8945 0.1752 1.0562 0.0570 1.0000 Uiso .
H501 H 1.0282 0.0852 1.0879 0.0739 1.0000 Uiso .
H511 H 1.1528 0.1017 1.0154 0.0693 1.0000 Uiso .
H521 H 1.1458 0.2087 0.9080 0.0508 1.0000 Uiso .
H541 H 0.1604 -0.1842 0.8164 0.0709 0.5000 Uiso .
H542 H 0.2735 -0.1488 0.7949 0.0709 0.5000 Uiso .
H551 H 0.4709 0.0914 1.0653 0.0687 0.5000 Uiso .
H552 H 0.4778 0.1012 0.9694 0.0687 0.5000 Uiso .
H23 H 0.6192 0.1945 0.7688 0.0479 1.0000 Uiso .
H33 H 0.5833 0.3150 0.9307 0.0675 1.0000 Uiso .
H34 H 0.5291 0.2292 0.8512 0.0675 1.0000 Uiso .

loop_
_atom_site_aniso_label
_atom_site_aniso_U_11
_atom_site_aniso_U_22
_atom_site_aniso_U_33
_atom_site_aniso_U_23
_atom_site_aniso_U_13
_atom_site_aniso_U_12
W1 0.02072(18) 0.01967(18) 0.01843(17) 0.00049(12) 0.00657(13) 0.00484(12)
P1 0.0236(12) 0.0234(11) 0.0254(12) -0.0002(9) 0.009(1) 0.0050(9)
P2 0.0245(12) 0.0263(12) 0.0220(11) -0.0004(9) 0.0065(9) 0.0066(9)
P3 0.0272(12) 0.0252(12) 0.0255(12) -0.0000(9) 0.007(1) 0.008(1)
P4 0.0233(12) 0.0252(12) 0.0202(11) 0.0018(9) 0.0052(9) 0.0040(9)
Br1 0.0329(5) 0.0399(6) 0.0314(5) 0.0045(4) 0.0171(4) 0.0089(4)
B1 0.019(6) 0.066(9) 0.07(1) 0.037(8) 0.007(6) 0.012(6)
O1 0.056(5) 0.048(5) 0.048(5) -0.008(4) 0.028(4) 0.002(4)
N1 0.023(4) 0.012(3) 0.030(4) 0.005(3) -0.000(3) 0.003(3)
N2 0.054(6) 0.046(5) 0.019(4) -0.012(4) 0.004(4) 0.020(5)
N3 0.057(6) 0.060(7) 0.053(6) -0.006(5) 0.032(5) 0.004(5)
C1 0.027(5) 0.024(4) 0.037(5) -0.009(4) 0.009(4) 0.006(4)
C2 0.029(5) 0.022(4) 0.024(4) -0.004(3) 0.003(4) 0.009(4)
C3 0.039(5) 0.023(4) 0.030(5) -0.004(4) 0.011(4) 0.011(4)
C4 0.029(5) 0.025(5) 0.021(5) -0.004(4) -0.004(4) -0.003(4)
C5 0.025(5) 0.030(5) 0.032(5) 0.008(4) 0.010(4) 0.011(4)
C6 0.041(6) 0.029(5) 0.044(6) 0.016(4) 0.018(5) 0.016(4)
C7 0.044(6) 0.040(6) 0.057(7) 0.024(5) 0.029(6) 0.020(5)
C8 0.045(6) 0.062(7) 0.045(6) 0.029(6) 0.026(5) 0.030(6)
C9 0.058(7) 0.045(6) 0.034(6) 0.007(5) 0.015(5) 0.015(5)
C10 0.041(6) 0.052(7) 0.031(5) 0.006(5) 0.013(5) 0.010(5)
C11 0.023(5) 0.035(5) 0.024(5) -0.003(4) 0.005(4) 0.004(4)
C12 0.028(5) 0.034(5) 0.028(5) 0.005(4) 0.008(4) 0.002(4)
C13 0.042(6) 0.041(6) 0.043(6) 0.003(5) 0.006(5) 0.013(5)
C14 0.038(6) 0.054(7) 0.050(7) -0.002(6) 0.017(5) 0.010(5)
C15 0.044(7) 0.047(7) 0.049(7) -0.002(6) 0.026(6) -0.007(5)
C16 0.026(5) 0.051(6) 0.039(6) 0.009(5) 0.011(4) 0.009(4)
C17 0.035(6) 0.032(5) 0.045(6) -0.018(5) 0.004(5) 0.007(4)
C18 0.043(6) 0.057(7) 0.068(8) -0.031(6) 0.031(6) 0.007(5)
C19 0.038(7) 0.063(9) 0.127(15) -0.04(1) 0.034(9) -0.001(7)
C20 0.031(7) 0.06(1) 0.20(2) -0.022(12) 0.036(12) 0.015(7)
C21 0.046(8) 0.07(1) 0.132(16) 0.01(1) -0.02(1) 0.027(7)
C22 0.043(7) 0.043(7) 0.078(9) 0.011(6) 0.005(6) 0.017(5)
C23 0.027(5) 0.021(4) 0.027(5) 0.005(4) 0.006(4) 0.005(4)
C24 0.040(5) 0.028(5) 0.033(5) -0.002(4) 0.008(4) 0.011(4)
C25 0.059(7) 0.020(5) 0.040(6) 0.003(4) 0.006(5) 0.004(5)
C26 0.063(7) 0.028(5) 0.046(6) 0.013(5) 0.020(6) 0.011(5)
C27 0.055(7) 0.043(6) 0.033(6) 0.006(5) 0.009(5) 0.009(5)
C28 0.057(7) 0.021(4) 0.034(5) 0.007(4) 0.010(5) 0.016(4)
C29 0.024(4) 0.021(4) 0.030(5) 0.005(4) 0.009(4) 0.005(3)
C30 0.036(6) 0.053(7) 0.036(6) -0.004(5) 0.010(5) 0.017(5)
C31 0.037(6) 0.066(7) 0.033(5) -0.001(5) 0.013(5) 0.021(5)
C32 0.042(6) 0.030(5) 0.062(7) 0.001(5) 0.031(6) 0.010(5)
C33 0.024(5) 0.046(6) 0.057(7) -0.009(5) 0.005(5) 0.006(4)
C34 0.035(6) 0.052(7) 0.037(6) -0.009(5) 0.008(5) 0.015(5)
C35 0.038(5) 0.027(5) 0.027(5) 0.003(4) 0.016(4) 0.008(4)
C36 0.033(5) 0.034(5) 0.043(6) 0.006(4) 0.012(5) 0.009(4)
C37 0.054(7) 0.040(6) 0.064(8) 0.026(6) 0.022(6) 0.018(5)
C38 0.058(8) 0.047(7) 0.050(7) 0.016(6) 0.018(6) 0.010(6)
C39 0.053(7) 0.036(6) 0.051(7) 0.012(5) 0.037(6) 0.002(5)
C40 0.033(5) 0.022(5) 0.044(6) 0.003(4) 0.011(5) -0.007(4)
C41 0.030(5) 0.029(5) 0.028(5) 0.005(4) 0.007(4) 0.010(4)
C42 0.029(5) 0.032(5) 0.039(5) 0.003(4) 0.012(4) 0.007(4)
C43 0.039(6) 0.049(7) 0.054(7) 0.014(5) 0.025(5) 0.020(5)
C44 0.026(5) 0.058(7) 0.053(7) 0.017(6) 0.012(5) 0.020(5)
C45 0.016(5) 0.047(6) 0.063(7) 0.004(5) 0.002(5) 0.004(4)
C46 0.032(5) 0.039(6) 0.041(6) -0.003(4) 0.006(4) 0.015(4)
C47 0.037(5) 0.028(5) 0.018(4) 0.005(4) 0.006(4) 0.001(4)
C48 0.052(6) 0.038(6) 0.020(5) 0.006(4) 0.009(4) 0.006(5)
C49 0.069(8) 0.045(7) 0.028(6) -0.002(5) 0.020(6) -0.008(6)
C50 0.111(12) 0.037(6) 0.037(7) 0.022(5) 0.014(7) 0.018(7)
C51 0.074(9) 0.048(7) 0.051(7) 0.027(6) 0.019(7) 0.025(6)
C52 0.052(7) 0.036(6) 0.040(6) 0.014(5) 0.012(5) 0.015(5)
C53 0.034(5) 0.039(6) 0.050(6) 0.009(5) 0.024(5) 0.014(5)

loop_
_atom_type_symbol
_atom_type_scat_dispersion_real
_atom_type_scat_dispersion_imag
_atom_type_scat_Cromer_Mann_a1
_atom_type_scat_Cromer_Mann_b1
_atom_type_scat_Cromer_Mann_a2
_atom_type_scat_Cromer_Mann_b2
_atom_type_scat_Cromer_Mann_a3
_atom_type_scat_Cromer_Mann_b3
_atom_type_scat_Cromer_Mann_a4
_atom_type_scat_Cromer_Mann_b4
_atom_type_scat_Cromer_Mann_c
_atom_type_scat_source
'C ' 0.0033 0.0016 2.3100 20.8439 1.0200 10.2075 1.5886 0.5687 0.8650 51.6512 0.2156 International_Tables_Vol_IV_Table_2.2B
'P ' 0.1023 0.0942 6.4345 1.9067 4.1791 27.1570 1.7800 0.5260 1.4908 68.1645 1.1149 International_Tables_Vol_IV_Table_2.2B
'N ' 0.0061 0.0033 12.2126 0.0057 3.1322 9.8933 2.0125 28.9975 1.1663 0.5826 -11.5290 International_Tables_Vol_IV_Table_2.2B
'Br ' -0.2901 2.4595 17.1789 2.1723 5.2358 16.5796 5.6377 0.2609 3.9851 41.4328 2.9557 International_Tables_Vol_IV_Table_2.2B
'H ' 0.0000 0.0000 0.4930 10.5109 0.3229 26.1257 0.1402 3.1424 0.0408 57.7998 0.0030 International_Tables_Vol_IV_Table_2.2B
'W ' -0.8490 6.8722 29.0818 1.7203 15.4300 9.2259 14.4327 0.3217 5.1198 57.0560 9.8875 International_Tables_Vol_IV_Table_2.2B
'O ' 0.0106 0.0060 3.0485 13.2771 2.2868 5.7011 1.5463 0.3239 0.8670 32.9089 0.2508 International_Tables_Vol_IV_Table_2.2B
'Cl ' 0.1484 0.1585 11.4604 0.0104 7.1964 1.1662 6.2556 18.5194 1.6455 47.7784 -9.5574 International_Tables_Vol_IV_Table_2.2B
'B ' 0.0013 0.0007 2.0545 23.2185 1.3326 1.0210 1.0979 60.3498 0.7068 0.1403 -0.1932 International_Tables_Vol_IV_Table_2.2B
'F ' 0.0171 0.0103 3.5392 10.2825 2.6412 4.2944 1.5170 0.2615 1.0243 26.1476 0.2776 International_Tables_Vol_IV_Table_2.2B

loop_
_geom_angle_atom_site_label_1
_geom_angle_site_symmetry_1
_geom_angle_atom_site_label_2
_geom_angle_site_symmetry_2
_geom_angle_atom_site_label_3
_geom_angle_site_symmetry_3
_geom_angle
_geom_angle_publ_flag
P1 . W1 . P2 . 79.53(8) yes
P1 . W1 . P3 . 171.06(7) yes
P2 . W1 . P3 . 97.83(8) yes
P1 . W1 . P4 . 102.59(8) yes
P2 . W1 . P4 . 175.73(8) yes
P3 . W1 . P4 . 79.51(8) yes
P1 . W1 . Br1 . 90.06(6) yes
P2 . W1 . Br1 . 90.91(6) yes
P3 . W1 . Br1 . 81.42(6) yes
P4 . W1 . Br1 . 85.40(6) yes
P1 . W1 . N1 . 91.3(2) yes
P2 . W1 . N1 . 91.5(2) yes
P3 . W1 . N1 . 97.3(2) yes
P4 . W1 . N1 . 92.2(2) yes
Br1 . W1 . N1 . 177.4(2) yes
W1 . P1 . C1 . 107.2(3) yes
W1 . P1 . C29 . 112.1(3) yes
C1 . P1 . C29 . 106.2(4) yes
W1 . P1 . C35 . 128.0(3) yes
C1 . P1 . C35 . 98.3(4) yes
C29 . P1 . C35 . 102.7(4) yes
W1 . P2 . C2 . 104.4(3) yes
W1 . P2 . C41 . 122.5(3) yes
C2 . P2 . C41 . 104.3(4) yes
W1 . P2 . C47 . 120.8(3) yes
C2 . P2 . C47 . 101.1(4) yes
C41 . P2 . C47 . 100.7(5) yes
W1 . P3 . C3 . 107.5(3) yes
W1 . P3 . C17 . 120.5(3) yes
C3 . P3 . C17 . 103.7(5) yes
W1 . P3 . C23 . 116.9(3) yes
C3 . P3 . C23 . 105.0(4) yes
C17 . P3 . C23 . 101.5(5) yes
W1 . P4 . C4 . 106.1(3) yes
W1 . P4 . C5 . 119.2(3) yes
C4 . P4 . C5 . 105.8(4) yes
W1 . P4 . C11 . 119.6(3) yes
C4 . P4 . C11 . 101.7(4) yes
C5 . P4 . C11 . 102.5(4) yes
F1 . B1 . F2 . 105.4(9) yes
F1 . B1 . F3 . 109.8(9) yes
F2 . B1 . F3 . 108.1(9) yes
F1 . B1 . F4 . 111.3(10) yes
F2 . B1 . F4 . 119.5(12) yes
F3 . B1 . F4 . 102.5(11) yes
W1 . N1 . N2 . 174.0(6) yes
N1 . N2 . C53 . 122.9(9) yes
N1 . N2 . H23 . 118.636 no
C53 . N2 . H23 . 118.472 no
C53 . N3 . H33 . 120.253 no
C53 . N3 . H34 . 120.226 no
H33 . N3 . H34 . 119.521 no
P1 . C1 . C2 . 111.2(6) yes
P1 . C1 . H11 . 109.037 no
C2 . C1 . H11 . 109.011 no
P1 . C1 . H12 . 109.038 no
C2 . C1 . H12 . 109.018 no
H11 . C1 . H12 . 109.469 no
P2 . C2 . C1 . 108.2(6) yes
P2 . C2 . H21 . 109.783 no
C1 . C2 . H21 . 109.790 no
P2 . C2 . H22 . 109.773 no
C1 . C2 . H22 . 109.776 no
H21 . C2 . H22 . 109.485 no
P3 . C3 . C4 . 108.3(6) yes
P3 . C3 . H31 . 109.759 no
C4 . C3 . H31 . 109.752 no
P3 . C3 . H32 . 109.771 no
C4 . C3 . H32 . 109.775 no
H31 . C3 . H32 . 109.471 no
P4 . C4 . C3 . 112.6(6) yes
P4 . C4 . H41 . 108.677 no
C3 . C4 . H41 . 108.669 no
P4 . C4 . H42 . 108.695 no
C3 . C4 . H42 . 108.689 no
H41 . C4 . H42 . 109.455 no
P4 . C5 . C6 . 118.6(7) yes
P4 . C5 . C10 . 121.9(7) yes
C6 . C5 . C10 . 119.4(9) yes
C5 . C6 . C7 . 120.1(10) yes
C5 . C6 . H61 . 119.951 no
C7 . C6 . H61 . 119.916 no
C6 . C7 . C8 . 120.1(10) yes
C6 . C7 . H71 . 119.940 no
C8 . C7 . H71 . 119.940 no
C7 . C8 . C9 . 119.8(10) yes
C7 . C8 . H81 . 120.117 no
C9 . C8 . H81 . 120.122 no
C8 . C9 . C10 . 120.3(10) yes
C8 . C9 . H91 . 119.845 no
C10 . C9 . H91 . 119.811 no
C5 . C10 . C9 . 120.2(10) yes
C5 . C10 . H101 . 119.878 no
C9 . C10 . H101 . 119.876 no
P4 . C11 . C12 . 123.2(7) yes
P4 . C11 . C16 . 118.4(7) yes
C12 . C11 . C16 . 118.4(9) yes
C11 . C12 . C13 . 121.1(9) yes
C11 . C12 . H121 . 119.417 no
C13 . C12 . H121 . 119.448 no
C12 . C13 . C14 . 119.7(10) yes
C12 . C13 . H131 . 120.168 no
C14 . C13 . H131 . 120.171 no
C13 . C14 . C15 . 120.6(10) yes
C13 . C14 . H141 . 119.713 no
C15 . C14 . H141 . 119.715 no
C14 . C15 . C16 . 119.1(11) yes
C14 . C15 . H151 . 120.432 no
C16 . C15 . H151 . 120.426 no
C11 . C16 . C15 . 121.0(10) yes
C11 . C16 . H161 . 119.490 no
C15 . C16 . H161 . 119.477 no
P3 . C17 . C18 . 121.6(10) yes
P3 . C17 . C22 . 119.0(10) yes
C18 . C17 . C22 . 119.3(11) yes
C17 . C18 . C19 . 121.0(16) yes
C17 . C18 . H181 . 119.481 no
C19 . C18 . H181 . 119.482 no
C18 . C19 . C20 . 120.5(17) yes
C18 . C19 . H191 . 119.700 no
C20 . C19 . H191 . 119.764 no
C19 . C20 . C21 . 120.8(13) yes
C19 . C20 . H201 . 119.534 no
C21 . C20 . H201 . 119.630 no
C20 . C21 . C22 . 117.7(16) yes
C20 . C21 . H211 . 121.067 no
C22 . C21 . H211 . 121.195 no
C17 . C22 . C21 . 120.6(16) yes
C17 . C22 . H221 . 119.741 no
C21 . C22 . H221 . 119.708 no
P3 . C23 . C24 . 122.5(7) yes
P3 . C23 . C28 . 118.3(7) yes
C24 . C23 . C28 . 118.7(9) yes
C23 . C24 . C25 . 120.6(9) yes
C23 . C24 . H241 . 119.680 no
C25 . C24 . H241 . 119.696 no
C24 . C25 . C26 . 120.1(9) yes
C24 . C25 . H251 . 119.960 no
C26 . C25 . H251 . 119.930 no
C25 . C26 . C27 . 119.3(10) yes
C25 . C26 . H261 . 120.337 no
C27 . C26 . H261 . 120.348 no
C26 . C27 . C28 . 121.1(10) yes
C26 . C27 . H271 . 119.442 no
C28 . C27 . H271 . 119.475 no
C23 . C28 . C27 . 120.2(9) yes
C23 . C28 . H281 . 119.930 no
C27 . C28 . H281 . 119.899 no
P1 . C29 . C30 . 123.0(7) yes
P1 . C29 . C34 . 118.5(7) yes
C30 . C29 . C34 . 118.5(9) yes
C29 . C30 . C31 . 118.9(9) yes
C29 . C30 . H301 . 120.525 no
C31 . C30 . H301 . 120.550 no
C30 . C31 . C32 . 121.8(10) yes
C30 . C31 . H311 . 119.090 no
C32 . C31 . H311 . 119.080 no
C31 . C32 . C33 . 119.2(9) yes
C31 . C32 . H321 . 120.424 no
C33 . C32 . H321 . 120.386 no
C32 . C33 . C34 . 119.7(10) yes
C32 . C33 . H331 . 120.147 no
C34 . C33 . H331 . 120.141 no
C29 . C34 . C33 . 121.8(9) yes
C29 . C34 . H341 . 119.085 no
C33 . C34 . H341 . 119.075 no
P1 . C35 . C36 . 122.4(7) yes
P1 . C35 . C40 . 119.5(7) yes
C36 . C35 . C40 . 117.7(9) yes
C35 . C36 . C37 . 120.7(10) yes
C35 . C36 . H361 . 119.648 no
C37 . C36 . H361 . 119.642 no
C36 . C37 . C38 . 119.6(11) yes
C36 . C37 . H371 . 120.196 no
C38 . C37 . H371 . 120.183 no
C37 . C38 . C39 . 122.0(11) yes
C37 . C38 . H381 . 118.979 no
C39 . C38 . H381 . 118.993 no
C38 . C39 . C40 . 118.1(10) yes
C38 . C39 . H391 . 120.914 no
C40 . C39 . H391 . 120.952 no
C35 . C40 . C39 . 121.8(10) yes
C35 . C40 . H401 . 119.121 no
C39 . C40 . H401 . 119.092 no
P2 . C41 . C42 . 120.3(7) yes
P2 . C41 . C46 . 120.8(7) yes
C42 . C41 . C46 . 118.8(9) yes
C41 . C42 . C43 . 121.7(9) yes
C41 . C42 . H421 . 119.168 no
C43 . C42 . H421 . 119.159 no
C42 . C43 . C44 . 119.4(10) yes
C42 . C43 . H431 . 120.276 no
C44 . C43 . H431 . 120.278 no
C43 . C44 . C45 . 119.7(9) yes
C43 . C44 . H441 . 120.175 no
C45 . C44 . H441 . 120.172 no
C44 . C45 . C46 . 121.5(10) yes
C44 . C45 . H451 . 119.277 no
C46 . C45 . H451 . 119.268 no
C41 . C46 . C45 . 118.9(9) yes
C41 . C46 . H461 . 120.531 no
C45 . C46 . H461 . 120.571 no
P2 . C47 . C48 . 117.8(8) yes
P2 . C47 . C52 . 123.6(8) yes
C48 . C47 . C52 . 118.6(9) yes
C47 . C48 . C49 . 119.6(11) yes
C47 . C48 . H481 . 120.207 no
C49 . C48 . H481 . 120.194 no
C48 . C49 . C50 . 119.4(12) yes
C48 . C49 . H491 . 120.289 no
C50 . C49 . H491 . 120.343 no
C49 . C50 . C51 . 121.4(11) yes
C49 . C50 . H501 . 119.267 no
C51 . C50 . H501 . 119.349 no
C50 . C51 . C52 . 119.9(12) yes
C50 . C51 . H511 . 120.052 no
C52 . C51 . H511 . 120.049 no
C47 . C52 . C51 . 121.2(11) yes
C47 . C52 . H521 . 119.426 no
C51 . C52 . H521 . 119.423 no
O1 . C53 . N2 . 122.5(9) yes
O1 . C53 . N3 . 122.8(10) yes
N2 . C53 . N3 . 114.6(10) yes
H541 . C54 . H542 . 109.458 no
H551 . C55 . H552 . 109.468 no

loop_
_geom_bond_atom_site_label_1
_geom_bond_site_symmetry_1
_geom_bond_atom_site_label_2
_geom_bond_site_symmetry_2
_geom_bond_distance
_geom_bond_publ_flag
W1 . P1 . 2.560(2) yes
W1 . P2 . 2.533(2) yes
W1 . P3 . 2.521(2) yes
W1 . P4 . 2.546(2) yes
W1 . Br1 . 2.573(1) yes
W1 . N1 . 1.810(8) yes
P1 . C1 . 1.841(9) yes
P1 . C29 . 1.820(9) yes
P1 . C35 . 1.83(1) yes
P2 . C2 . 1.846(8) yes
P2 . C41 . 1.83(1) yes
P2 . C47 . 1.832(9) yes
P3 . C3 . 1.83(1) yes
P3 . C17 . 1.820(11) yes
P3 . C23 . 1.818(9) yes
P4 . C4 . 1.832(9) yes
P4 . C5 . 1.83(1) yes
P4 . C11 . 1.825(9) yes
B1 . F1 . 1.396(8) yes
B1 . F2 . 1.413(9) yes
B1 . F3 . 1.419(9) yes
B1 . F4 . 1.415(9) yes
O1 . C53 . 1.219(13) yes
N1 . N2 . 1.260(12) yes
N2 . C53 . 1.381(13) yes
N2 . H23 . 0.875 no
N3 . C53 . 1.355(14) yes
N3 . H33 . 0.872 no
N3 . H34 . 0.872 no
C1 . C2 . 1.532(14) yes
C1 . H11 . 1.000 no
C1 . H12 . 1.000 no
C2 . H21 . 1.000 no
C2 . H22 . 1.000 no
C3 . C4 . 1.505(14) yes
C3 . H31 . 1.000 no
C3 . H32 . 1.000 no
C4 . H41 . 1.000 no
C4 . H42 . 1.000 no
C5 . C6 . 1.384(13) yes
C5 . C10 . 1.404(14) yes
C6 . C7 . 1.390(15) yes
C6 . H61 . 1.000 no
C7 . C8 . 1.395(17) yes
C7 . H71 . 1.000 no
C8 . C9 . 1.381(17) yes
C8 . H81 . 1.000 no
C9 . C10 . 1.380(16) yes
C9 . H91 . 1.000 no
C10 . H101 . 1.000 no
C11 . C12 . 1.392(14) yes
C11 . C16 . 1.414(14) yes
C12 . C13 . 1.389(15) yes
C12 . H121 . 1.000 no
C13 . C14 . 1.385(17) yes
C13 . H131 . 1.000 no
C14 . C15 . 1.408(18) yes
C14 . H141 . 1.000 no
C15 . C16 . 1.379(16) yes
C15 . H151 . 1.000 no
C16 . H161 . 1.000 no
C17 . C18 . 1.400(17) yes
C17 . C22 . 1.407(18) yes
C18 . C19 . 1.371(19) yes
C18 . H181 . 1.000 no
C19 . C20 . 1.35(3) yes
C19 . H191 . 1.000 no
C20 . C21 . 1.46(3) yes
C20 . H201 . 1.000 no
C21 . C22 . 1.39(2) yes
C21 . H211 . 1.000 no
C22 . H221 . 1.000 no
C23 . C24 . 1.388(13) yes
C23 . C28 . 1.399(14) yes
C24 . C25 . 1.411(15) yes
C24 . H241 . 1.000 no
C25 . C26 . 1.387(16) yes
C25 . H251 . 1.000 no
C26 . C27 . 1.375(15) yes
C26 . H261 . 1.000 no
C27 . C28 . 1.400(15) yes
C27 . H271 . 1.000 no
C28 . H281 . 1.000 no
C29 . C30 . 1.407(14) yes
C29 . C34 . 1.372(14) yes
C30 . C31 . 1.393(14) yes
C30 . H301 . 1.000 no
C31 . C32 . 1.361(15) yes
C31 . H311 . 1.000 no
C32 . C33 . 1.388(16) yes
C32 . H321 . 1.000 no
C33 . C34 . 1.381(15) yes
C33 . H331 . 1.000 no
C34 . H341 . 1.000 no
C35 . C36 . 1.385(14) yes
C35 . C40 . 1.403(14) yes
C36 . C37 . 1.387(15) yes
C36 . H361 . 1.000 no
C37 . C38 . 1.363(18) yes
C37 . H371 . 1.000 no
C38 . C39 . 1.369(17) yes
C38 . H381 . 1.000 no
C39 . C40 . 1.383(14) yes
C39 . H391 . 1.000 no
C40 . H401 . 1.000 no
C41 . C42 . 1.378(13) yes
C41 . C46 . 1.417(14) yes
C42 . C43 . 1.396(14) yes
C42 . H421 . 1.000 no
C43 . C44 . 1.379(16) yes
C43 . H431 . 1.000 no
C44 . C45 . 1.389(16) yes
C44 . H441 . 1.000 no
C45 . C46 . 1.387(14) yes
C45 . H451 . 1.000 no
C46 . H461 . 1.000 no
C47 . C48 . 1.426(15) yes
C47 . C52 . 1.367(15) yes
C48 . C49 . 1.385(16) yes
C48 . H481 . 1.000 no
C49 . C50 . 1.38(2) yes
C49 . H491 . 1.000 no
C50 . C51 . 1.36(2) yes
C50 . H501 . 1.000 no
C51 . C52 . 1.381(16) yes
C51 . H511 . 1.000 no
C52 . H521 . 1.000 no
Cl2 . Cl4 . 1.01(1) yes
C54 . H541 . 1.000 no
C54 . H542 . 1.000 no
C55 . H551 . 1.000 no
C55 . H552 . 1.000 no
